data_2102802
loop_
_publ_author_name
'Schwendtner, Karolina'
'Kolitsch, Uwe'

_publ_section_title
;
 Octahedral As in <i>M</i>^+^ arsenates -- architecture and seven new
 members
;
_journal_coeditor_code SN5044
_journal_issue 2
_journal_name_full 'Acta Crystallographica Section B'
_journal_page_first 205
_journal_page_last 215
_journal_paper_doi 10.1107/S0108768106054942
_journal_volume 63
_journal_year 2007
_chemical_formula_structural 'Li1 H2 As3 O9'
_chemical_formula_sum 'As3 H2 Li O9'
_chemical_formula_weight 377.72
_chemical_name_common 'lithium hydrogen arsenate'
_chemical_name_systematic
;
 ?
;
_space_group_IT_number 14
_symmetry_cell_setting monoclinic
_symmetry_space_group_name_Hall '-P 2yn'
_symmetry_space_group_name_H-M 'P 1 21/n 1'
_atom_sites_solution_hydrogens difmap
_atom_sites_solution_primary direct
_atom_sites_solution_secondary difmap
_audit_creation_method SHELXL-97
_cell_angle_alpha 90.00
_cell_angle_beta 117.86(3)
_cell_angle_gamma 90.00
_cell_formula_units_Z 4
_cell_length_a 9.666(2)
_cell_length_b 8.553(2)
_cell_length_c 9.970(2)
_cell_measurement_reflns_used 2800
_cell_measurement_temperature 293(2)
_cell_measurement_theta_max 32.577
_cell_measurement_theta_min 2.037
_cell_volume 728.7(3)
_computing_cell_refinement 'HKL SCALEPACK (Otwinowski & Minor 1997)'
_computing_data_collection 'COLLECT (Nonius, 2003)'
_computing_data_reduction 'HKL DENZO, SCALEPACK (Otwinowski & Minor, 1997)'
_computing_molecular_graphics 'Diamond (Brandenburg, 2005)'
_computing_publication_material 'SHELXL97 (Sheldrick, 1997a)'
_computing_structure_refinement 'SHELXL-97 (Sheldrick, 1997a)'
_computing_structure_solution 'SHELXS-97 (Sheldrick, 1997b)'
_diffrn_ambient_temperature 293(2)
_diffrn_measured_fraction_theta_full 0.999
_diffrn_measured_fraction_theta_max 0.999
_diffrn_measurement_device_type 'Nonius KappaCCD'
_diffrn_measurement_method '\f and \w scans'
_diffrn_radiation_monochromator graphite
_diffrn_radiation_source 'fine-focus sealed tube'
_diffrn_radiation_type MoK\a
_diffrn_radiation_wavelength 0.71073
_diffrn_reflns_av_R_equivalents 0.0124
_diffrn_reflns_av_sigmaI/netI 0.0176
_diffrn_reflns_limit_h_max 14
_diffrn_reflns_limit_h_min -14
_diffrn_reflns_limit_k_max 12
_diffrn_reflns_limit_k_min -12
_diffrn_reflns_limit_l_max 15
_diffrn_reflns_limit_l_min -15
_diffrn_reflns_number 5128
_diffrn_reflns_theta_full 32.55
_diffrn_reflns_theta_max 32.55
_diffrn_reflns_theta_min 2.42
_diffrn_standards_decay_% 0
_diffrn_standards_interval_time 0
_diffrn_standards_number 0
_exptl_absorpt_coefficient_mu 13.698
_exptl_absorpt_correction_T_max 0.4070
_exptl_absorpt_correction_T_min 0.2331
_exptl_absorpt_correction_type multi-scan
_exptl_absorpt_process_details 'HKL SCALEPACK (Otwinowski & Minor, 1997)'
_exptl_crystal_colour colorless
_exptl_crystal_density_diffrn 3.443
_exptl_crystal_density_method 'not measured'
_exptl_crystal_description 'large plates'
_exptl_crystal_F_000 704
_exptl_crystal_size_max 0.15
_exptl_crystal_size_mid 0.08
_exptl_crystal_size_min 0.08
_refine_diff_density_max 0.670
_refine_diff_density_min -0.860
_refine_ls_extinction_coef 0.0087(3)
_refine_ls_extinction_expression Fc^*^=kFc[1+0.001xFc^2^\l^3^/sin(2\q)]^-1/4^
_refine_ls_extinction_method SHELXL
_refine_ls_goodness_of_fit_ref 1.135
_refine_ls_hydrogen_treatment mixed
_refine_ls_matrix_type full
_refine_ls_number_parameters 127
_refine_ls_number_reflns 2642
_refine_ls_number_restraints 1
_refine_ls_restrained_S_all 1.135
_refine_ls_R_factor_all 0.0203
_refine_ls_R_factor_gt 0.0169
_refine_ls_shift/su_max 0.001
_refine_ls_shift/su_mean 0.000
_refine_ls_structure_factor_coef Fsqd
_refine_ls_weighting_details 'calc w=1/[\s^2^(Fo^2^)+(0.0175P)^2^+0.6130P] where P=(Fo^2^+2Fc^2^)/3'
_refine_ls_weighting_scheme calc
_refine_ls_wR_factor_gt 0.0403
_refine_ls_wR_factor_ref 0.0413
_reflns_number_gt 2426
_reflns_number_total 2642
_reflns_threshold_expression I>2\s(I)
_cod_data_source_file sn5044.cif
_cod_data_source_block LiH2As3O9
_cod_original_sg_symbol_H-M 'P 21/n'
_cod_original_formula_sum 'H2 As3 Li O9'
_cod_database_code 2102802

loop_
_symmetry_equiv_pos_as_xyz
'x, y, z'
'-x+1/2, y+1/2, -z+1/2'
'-x, -y, -z'
'x-1/2, -y-1/2, z-1/2'

loop_
_atom_site_type_symbol
_atom_site_label
_atom_site_fract_x
_atom_site_fract_y
_atom_site_fract_z
_atom_site_U_iso_or_equiv
_atom_site_adp_type
_atom_site_calc_flag
_atom_site_refinement_flags
_atom_site_occupancy
Li Li1 0.1185(4) 0.3960(5) -0.0064(4) 0.0214(7) Uani d . 1
As As1 0.678516(18) 0.31828(2) 0.246046(18) 0.00675(5) Uani d . 1
As As2 0.23643(2) 0.74101(2) 0.14218(2) 0.01002(5) Uani d . 1
As As3 0.512553(18) 0.621549(19) 0.093417(18) 0.00611(5) Uani d . 1
O O1 0.57329(15) 0.22161(17) 0.30721(15) 0.0143(3) Uani d . 1
O O2 0.87509(14) 0.29929(15) 0.35492(14) 0.0099(2) Uani d . 1
O O3 0.64351(14) 0.27106(15) 0.06575(13) 0.0087(2) Uani d . 1
O O4 0.66646(14) 0.51858(15) 0.25973(13) 0.0096(2) Uani d . 1
O O5 0.10202(16) 0.61787(17) 0.03233(16) 0.0163(3) Uani d . 1
O O6 0.2219(2) 0.92498(18) 0.07138(18) 0.0226(3) Uani d D 1
O O7 0.23344(17) 0.77879(18) 0.30912(16) 0.0169(3) Uani d . 1
O O8 0.42371(14) 0.67263(16) 0.21032(14) 0.0111(2) Uani d . 1
O O9 0.40428(14) 0.43919(14) 0.02858(13) 0.0080(2) Uani d . 1
H H1 0.207(5) 0.913(6) -0.022(3) 0.081(14) Uiso d D 1
H H2 0.138(4) 0.770(4) 0.291(4) 0.042(9) Uiso d . 1

loop_
_atom_site_aniso_label
_atom_site_aniso_U_11
_atom_site_aniso_U_22
_atom_site_aniso_U_33
_atom_site_aniso_U_12
_atom_site_aniso_U_13
_atom_site_aniso_U_23
Li1 0.0224(18) 0.0220(18) 0.0200(16) -0.0033(14) 0.0100(15) -0.0079(14)
As1 0.00585(8) 0.00740(8) 0.00668(8) 0.00064(5) 0.00266(6) 0.00099(5)
As2 0.00831(8) 0.01084(9) 0.01156(8) 0.00031(6) 0.00517(7) -0.00260(6)
As3 0.00527(8) 0.00650(8) 0.00599(7) -0.00004(5) 0.00214(6) -0.00063(5)
O1 0.0107(6) 0.0182(7) 0.0164(6) -0.0005(5) 0.0083(5) 0.0060(5)
O2 0.0060(5) 0.0081(5) 0.0110(5) 0.0015(4) 0.0002(4) 0.0009(4)
O3 0.0078(5) 0.0103(6) 0.0059(5) 0.0033(4) 0.0015(4) -0.0003(4)
O4 0.0091(5) 0.0083(5) 0.0071(5) 0.0021(4) 0.0003(4) -0.0002(4)
O5 0.0105(6) 0.0185(7) 0.0194(6) -0.0035(5) 0.0065(5) -0.0085(5)
O6 0.0337(9) 0.0131(7) 0.0241(7) 0.0054(6) 0.0159(7) 0.0027(6)
O7 0.0131(6) 0.0253(7) 0.0161(6) -0.0020(5) 0.0100(5) -0.0069(5)
O8 0.0085(5) 0.0172(6) 0.0084(5) 0.0017(4) 0.0047(4) -0.0016(4)
O9 0.0084(5) 0.0077(5) 0.0090(5) -0.0014(4) 0.0051(4) -0.0015(4)

loop_
_atom_type_symbol
_atom_type_description
_atom_type_scat_dispersion_real
_atom_type_scat_dispersion_imag
_atom_type_scat_source
Li Li -0.0003 0.0001 'International Tables Vol C Tables 4.2.6.8 and 6.1.1.4'
O O 0.0106 0.0060 'International Tables Vol C Tables 4.2.6.8 and 6.1.1.4'
As As 0.0499 2.0058 'International Tables Vol C Tables 4.2.6.8 and 6.1.1.4'
H H 0.0000 0.0000 'International Tables Vol C Tables 4.2.6.8 and 6.1.1.4'

loop_
_geom_angle_atom_site_label_1
_geom_angle_atom_site_label_2
_geom_angle_atom_site_label_3
_geom_angle_site_symmetry_1
_geom_angle_site_symmetry_3
_geom_angle
O5 Li1 O1 . 4_565 132.6(2)
O5 Li1 O5 . 3_565 84.51(16)
O1 Li1 O5 4_565 3_565 95.34(17)
O5 Li1 O7 . 2_545 111.44(18)
O1 Li1 O7 4_565 2_545 113.4(2)
O5 Li1 O7 3_565 2_545 108.14(19)
O5 Li1 O9 . . 90.86(15)
O1 Li1 O9 4_565 . 87.33(14)
O5 Li1 O9 3_565 . 175.3(2)
O7 Li1 O9 2_545 . 74.13(13)
O5 Li1 Li1 . 3_565 43.17(11)
O1 Li1 Li1 4_565 3_565 120.9(2)
O5 Li1 Li1 3_565 3_565 41.34(11)
O7 Li1 Li1 2_545 3_565 117.2(2)
O9 Li1 Li1 . 3_565 134.0(2)
O1 As1 O2 . . 114.74(7)
O1 As1 O3 . . 114.82(7)
O2 As1 O3 . . 105.14(7)
O1 As1 O4 . . 113.31(7)
O2 As1 O4 . . 98.10(6)
O3 As1 O4 . . 109.21(6)
O5 As2 O6 . . 115.61(8)
O5 As2 O7 . . 113.89(7)
O6 As2 O7 . . 101.15(8)
O5 As2 O8 . . 114.09(7)
O6 As2 O8 . . 110.29(7)
O7 As2 O8 . . 100.02(7)
O8 As3 O2 . 2_655 90.94(6)
O8 As3 O9 . 3_665 176.95(6)
O2 As3 O9 2_655 3_665 92.09(6)
O8 As3 O9 . . 93.95(6)
O2 As3 O9 2_655 . 175.02(6)
O9 As3 O9 3_665 . 83.01(6)
O8 As3 O3 . 3_665 89.45(6)
O2 As3 O3 2_655 3_665 88.12(6)
O9 As3 O3 3_665 3_665 90.36(6)
O9 As3 O3 . 3_665 91.02(6)
O8 As3 O4 . . 87.84(6)
O2 As3 O4 2_655 . 91.18(6)
O9 As3 O4 3_665 . 92.40(6)
O9 As3 O4 . . 89.92(6)
O3 As3 O4 3_665 . 177.18(5)
As1 O2 As3 . 2_645 127.53(7)
As1 O3 As3 . 3_665 117.79(7)
As1 O4 As3 . . 117.16(7)
As2 O8 As3 . . 124.29(7)
As3 O9 As3 3_665 . 96.99(6)

loop_
_geom_bond_atom_site_label_1
_geom_bond_atom_site_label_2
_geom_bond_site_symmetry_2
_geom_bond_distance
Li1 O5 . 1.958(4)
Li1 O1 4_565 1.974(4)
Li1 O5 3_565 2.027(4)
Li1 O7 2_545 2.072(4)
Li1 O9 . 2.643(4)
Li1 Li1 3_565 2.950(8)
As1 O1 . 1.6339(13)
As1 O2 . 1.6993(14)
As1 O3 . 1.7148(12)
As1 O4 . 1.7268(13)
As2 O5 . 1.6330(14)
As2 O6 . 1.7033(16)
As2 O7 . 1.7090(14)
As2 O8 . 1.7122(13)
As3 O8 . 1.7951(13)
As3 O2 2_655 1.7980(13)
As3 O9 3_665 1.8192(12)
As3 O9 . 1.8203(12)
As3 O3 3_665 1.8440(13)
As3 O4 . 1.8528(13)
As3 As3 3_665 2.7256(5)
O1 Li1 4_666 1.974(4)
O2 As3 2_645 1.7980(13)
O3 As3 3_665 1.8440(13)
O5 Li1 3_565 2.027(4)
O6 H1 . 0.877(19)
O7 Li1 2 2.072(4)
O7 H2 . 0.86(4)
O9 As3 3_665 1.8192(12)

loop_
_geom_hbond_atom_site_label_D
_geom_hbond_atom_site_label_H
_geom_hbond_atom_site_label_A
_geom_hbond_site_symmetry_A
_geom_hbond_distance_DH
_geom_hbond_distance_HA
_geom_hbond_distance_DA
_geom_hbond_angle_DHA
O6 H1 O4 4_575 0.877(19) 2.11(3) 2.936(2) 157(4)
O6 H1 O3 3_665 0.877(19) 2.31(4) 2.834(2) 118(4)
O7 H2 O1 2 0.86(4) 1.85(4) 2.676(2) 161(3)
